data_1543306
loop_
_publ_author_name
'Arteaga, Fernando Arteaga'
'Liu, Zijian'
'Brewitz, Lennart'
'Chen, Jianyang'
'Sun, Bo'
'Kumagai, Naoya'
'Shibasaki, Masakatsu'

_publ_section_title
;
 Direct Catalytic Asymmetric Mannich-Type Reaction of Alkylamides.
;
_journal_issue 10
_journal_name_full 'Organic letters'
_journal_page_first 2391
_journal_page_last 2394
_journal_paper_doi 10.1021/acs.orglett.6b00879
_journal_volume 18
_journal_year 2016
_chemical_absolute_configuration 'CHOOSE rm ad rmad syn or unk'
_chemical_formula_moiety 'C22 H27 N3 O3'
_chemical_formula_sum 'C22 H27 N3 O3'
_chemical_formula_weight 381.47
_space_group_crystal_system orthorhombic
_space_group_IT_number 19
_space_group_name_Hall 'P 2ac 2ab'
_space_group_name_H-M_alt 'P 21 21 21'
_symmetry_space_group_name_Hall 'P 2ac 2ab'
_symmetry_space_group_name_H-M 'P 21 21 21'
_atom_sites_solution_hydrogens geom
_atom_sites_solution_primary direct
_atom_sites_solution_secondary difmap
_cell_angle_alpha 90.0000
_cell_angle_beta 90.0000
_cell_angle_gamma 90.0000
_cell_formula_units_Z 4
_cell_length_a 9.3255(2)
_cell_length_b 10.2652(2)
_cell_length_c 20.1671(4)
_cell_measurement_reflns_used 15628
_cell_measurement_temperature 93
_cell_measurement_theta_max 68.31
_cell_measurement_theta_min 4.30
_cell_volume 1930.56(7)
_computing_cell_refinement 'RAPID AUTO'
_computing_data_collection 'RAPID AUTO (Rigaku, ????)'
_computing_data_reduction 'RAPID AUTO'
_computing_molecular_graphics 'CrystalStructure 4.2'
_computing_publication_material 'CrystalStructure 4.2 (Rigaku, 2015)'
_computing_structure_refinement 'SHELXL Version 2014/7 (Sheldrick, 2008)'
_computing_structure_solution 'SHELXT Version 2014/5 (Sheldrick, 2014)'
_diffrn_ambient_temperature 93
_diffrn_detector_area_resol_mean 10.000
_diffrn_measured_fraction_theta_full 1.000
_diffrn_measured_fraction_theta_max 1.000
_diffrn_measurement_device_type 'Rigaku R-AXIS RAPID'
_diffrn_measurement_method \w
_diffrn_radiation_type 'Cu K\a'
_diffrn_radiation_wavelength 1.54187
_diffrn_reflns_av_R_equivalents 0.0322
_diffrn_reflns_Laue_measured_fraction_full 1.000
_diffrn_reflns_Laue_measured_fraction_max 1.000
_diffrn_reflns_limit_h_max 11
_diffrn_reflns_limit_h_min -11
_diffrn_reflns_limit_k_max 12
_diffrn_reflns_limit_k_min -12
_diffrn_reflns_limit_l_max 24
_diffrn_reflns_limit_l_min -23
_diffrn_reflns_number 22855
_diffrn_reflns_point_group_measured_fraction_full 1.000
_diffrn_reflns_point_group_measured_fraction_max 1.000
_diffrn_reflns_theta_full 67.687
_diffrn_reflns_theta_max 68.249
_diffrn_reflns_theta_min 4.385
_diffrn_standards_number 0
_exptl_absorpt_coefficient_mu 0.711
_exptl_absorpt_correction_T_max 0.931
_exptl_absorpt_correction_T_min 0.776
_exptl_absorpt_correction_type multi-scan
_exptl_absorpt_process_details 'ABSCOR (Rigaku, 1995)'
_exptl_crystal_colour colorless
_exptl_crystal_density_diffrn 1.312
_exptl_crystal_density_method 'not measured'
_exptl_crystal_description prism
_exptl_crystal_F_000 816.00
_exptl_crystal_size_max 0.200
_exptl_crystal_size_mid 0.200
_exptl_crystal_size_min 0.100
_refine_diff_density_max 0.22
_refine_diff_density_min -0.28
_refine_ls_abs_structure_details
;
 Flack x determined using 1453 quotients [(I+)-(I-)]/[(I+)+(I-)]
 (Parsons, Flack and Wagner, Acta Cryst. B69 (2013) 249-259).
;
_refine_ls_abs_structure_Flack -0.03(4)
_refine_ls_extinction_method none
_refine_ls_goodness_of_fit_ref 1.071
_refine_ls_hydrogen_treatment constr
_refine_ls_number_parameters 253
_refine_ls_number_reflns 3547
_refine_ls_number_restraints 0
_refine_ls_R_factor_all 0.0298
_refine_ls_R_factor_gt 0.0291
_refine_ls_shift/su_max 0.000
_refine_ls_structure_factor_coef Fsqd
_refine_ls_weighting_details 'w = 1/[\s^2^(Fo^2^)+(0.0475P)^2^+0.3750P] where P=(Fo^2^+2Fc^2^)/3'
_refine_ls_weighting_scheme calc
_refine_ls_wR_factor_gt 0.0752
_refine_ls_wR_factor_ref 0.0756
_reflns_Friedel_coverage 0.737
_reflns_Friedel_fraction_full 1.000
_reflns_Friedel_fraction_max 1.000
_reflns_number_gt 3491
_reflns_number_total 3547
_reflns_threshold_expression F^2^>2.0\s(F^2^)
_cod_data_source_file ol6b00879_si_004.cif
_cod_data_source_block 160126Liu
_cod_depositor_comments 'Adding full bibliography for 1543304--1543309.cif.'
_cod_database_code 1543306

loop_
_space_group_symop_id
_space_group_symop_operation_xyz
1 +X,+Y,+Z
2 1/2-X,-Y,1/2+Z
3 1/2+X,1/2-Y,-Z
4 -X,1/2+Y,1/2-Z

loop_
_atom_site_label
_atom_site_type_symbol
_atom_site_fract_x
_atom_site_fract_y
_atom_site_fract_z
_atom_site_U_iso_or_equiv
_atom_site_adp_type
_atom_site_occupancy
_atom_site_site_symmetry_order
_atom_site_calc_flag
_atom_site_refinement_flags_posn
_atom_site_refinement_flags_adp
O1 O 0.48015(14) 0.49508(12) 0.42096(6) 0.0159(3) Uani 1 1 d . .
O2 O 0.16216(14) 0.20899(12) 0.45328(6) 0.0189(3) Uani 1 1 d . .
O3 O 0.36004(14) 0.38890(12) 0.33839(6) 0.0183(3) Uani 1 1 d . .
N4 N 0.28225(16) -0.02614(14) 0.28668(7) 0.0149(3) Uani 1 1 d . .
N5 N 0.15243(16) 0.13749(14) 0.34870(7) 0.0143(3) Uani 1 1 d . .
N6 N 0.49951(16) 0.28173(14) 0.41349(7) 0.0146(3) Uani 1 1 d . .
H6 H 0.5527 0.2896 0.4493 0.018 Uiso 1 1 calc R U
C7 C 0.29530(19) -0.08183(17) 0.22626(9) 0.0158(4) Uani 1 1 d . .
H7 H 0.3650 -0.1486 0.2211 0.019 Uiso 1 1 calc R U
C8 C 0.2172(2) 0.14249(17) 0.40960(9) 0.0150(4) Uani 1 1 d . .
C9 C 0.7577(2) -0.08681(18) 0.32199(9) 0.0177(4) Uani 1 1 d . .
H9 H 0.7679 -0.1457 0.2860 0.021 Uiso 1 1 calc R U
C10 C 0.18286(19) 0.06551(17) 0.29102(9) 0.0141(4) Uani 1 1 d . .
C11 C 0.08979(19) 0.10326(17) 0.23990(9) 0.0159(4) Uani 1 1 d . .
C12 C 0.43864(18) 0.38903(17) 0.38674(9) 0.0144(4) Uani 1 1 d . .
C13 C 0.63469(19) -0.01150(17) 0.32751(9) 0.0153(4) Uani 1 1 d . .
H13 H 0.5612 -0.0196 0.2952 0.018 Uiso 1 1 calc R U
C14 C 0.8654(2) -0.07631(18) 0.36883(9) 0.0187(4) Uani 1 1 d . .
H14 H 0.9493 -0.1284 0.3654 0.022 Uiso 1 1 calc R U
C15 C 0.3883(2) 0.05600(18) 0.49408(8) 0.0169(4) Uani 1 1 d . .
H15A H 0.4802 0.0112 0.5001 0.020 Uiso 1 1 calc R U
H15B H 0.3923 0.1416 0.5155 0.020 Uiso 1 1 calc R U
H15C H 0.3115 0.0041 0.5141 0.020 Uiso 1 1 calc R U
C16 C 0.1078(2) 0.04604(18) 0.17871(9) 0.0171(4) Uani 1 1 d . .
H16 H 0.0492 0.0701 0.1422 0.021 Uiso 1 1 calc R U
C17 C 0.7270(2) 0.08652(18) 0.42650(9) 0.0172(4) Uani 1 1 d . .
H17 H 0.7176 0.1458 0.4624 0.021 Uiso 1 1 calc R U
C18 C 0.8500(2) 0.01080(18) 0.42082(9) 0.0190(4) Uani 1 1 d . .
H18 H 0.9241 0.0189 0.4529 0.023 Uiso 1 1 calc R U
C19 C 0.61738(19) 0.07599(16) 0.37993(8) 0.0143(4) Uani 1 1 d . .
C20 C 0.35886(19) 0.07327(16) 0.42024(8) 0.0141(4) Uani 1 1 d . .
H20 H 0.3529 -0.0149 0.3993 0.017 Uiso 1 1 calc R U
C21 C 0.47876(19) 0.15304(16) 0.38412(8) 0.0134(4) Uani 1 1 d . .
H21 H 0.4453 0.1673 0.3376 0.016 Uiso 1 1 calc R U
C22 C 0.2146(2) -0.04847(18) 0.17182(9) 0.0175(4) Uani 1 1 d . .
H22 H 0.2311 -0.0890 0.1302 0.021 Uiso 1 1 calc R U
C23 C -0.0172(2) 0.19997(19) 0.26511(9) 0.0186(4) Uani 1 1 d . .
H23A H -0.1142 0.1610 0.2677 0.022 Uiso 1 1 calc R U
H23B H -0.0210 0.2778 0.2362 0.022 Uiso 1 1 calc R U
C24 C 0.0392(2) 0.23496(18) 0.33432(9) 0.0176(4) Uani 1 1 d . .
H24A H 0.0793 0.3242 0.3347 0.021 Uiso 1 1 calc R U
H24B H -0.0387 0.2298 0.3676 0.021 Uiso 1 1 calc R U
C25 C 0.2677(2) 0.6348(2) 0.41528(11) 0.0284(5) Uani 1 1 d . .
H25A H 0.2335 0.7221 0.4035 0.034 Uiso 1 1 calc R U
H25B H 0.2184 0.5698 0.3880 0.034 Uiso 1 1 calc R U
H25C H 0.2476 0.6181 0.4622 0.034 Uiso 1 1 calc R U
C26 C 0.4659(2) 0.66141(18) 0.33212(9) 0.0220(4) Uani 1 1 d . .
H26A H 0.4299 0.7489 0.3220 0.026 Uiso 1 1 calc R U
H26B H 0.5703 0.6596 0.3266 0.026 Uiso 1 1 calc R U
H26C H 0.4219 0.5982 0.3019 0.026 Uiso 1 1 calc R U
C27 C 0.4281(2) 0.62647(17) 0.40319(9) 0.0186(4) Uani 1 1 d . .
C28 C 0.5112(3) 0.71247(19) 0.45090(10) 0.0253(4) Uani 1 1 d . .
H28A H 0.4850 0.8038 0.4436 0.030 Uiso 1 1 calc R U
H28B H 0.4880 0.6878 0.4966 0.030 Uiso 1 1 calc R U
H28C H 0.6143 0.7013 0.4433 0.030 Uiso 1 1 calc R U

loop_
_atom_site_aniso_label
_atom_site_aniso_U_11
_atom_site_aniso_U_22
_atom_site_aniso_U_33
_atom_site_aniso_U_23
_atom_site_aniso_U_13
_atom_site_aniso_U_12
O1 0.0200(6) 0.0101(6) 0.0175(6) -0.0003(5) -0.0022(5) 0.0010(5)
O2 0.0199(7) 0.0193(6) 0.0176(6) -0.0046(5) 0.0030(5) 0.0018(5)
O3 0.0205(7) 0.0158(6) 0.0185(6) 0.0010(5) -0.0044(5) 0.0001(5)
N4 0.0143(7) 0.0146(7) 0.0157(7) -0.0017(6) -0.0001(6) -0.0011(6)
N5 0.0133(7) 0.0142(7) 0.0154(7) -0.0014(6) 0.0016(6) 0.0021(6)
N6 0.0191(8) 0.0108(7) 0.0138(7) -0.0013(6) -0.0031(6) -0.0013(6)
C7 0.0147(9) 0.0163(8) 0.0165(9) -0.0027(7) 0.0031(7) -0.0021(7)
C8 0.0175(9) 0.0127(8) 0.0150(8) -0.0008(7) 0.0026(7) -0.0039(7)
C9 0.0201(9) 0.0154(8) 0.0175(9) -0.0036(7) 0.0024(7) 0.0001(7)
C10 0.0132(9) 0.0139(8) 0.0150(8) 0.0000(7) 0.0021(6) -0.0043(7)
C11 0.0126(8) 0.0162(8) 0.0188(9) 0.0027(7) 0.0009(7) -0.0023(7)
C12 0.0127(8) 0.0140(8) 0.0163(9) -0.0001(7) 0.0034(7) -0.0015(7)
C13 0.0163(9) 0.0158(8) 0.0138(8) 0.0011(7) -0.0014(7) -0.0028(7)
C14 0.0161(9) 0.0192(9) 0.0208(9) 0.0008(7) 0.0021(8) 0.0028(7)
C15 0.0207(9) 0.0169(8) 0.0131(8) 0.0011(7) 0.0000(7) -0.0009(8)
C16 0.0159(9) 0.0214(9) 0.0140(8) 0.0025(7) -0.0033(7) -0.0040(8)
C17 0.0205(9) 0.0161(8) 0.0151(9) -0.0036(7) 0.0000(7) 0.0001(7)
C18 0.0168(9) 0.0217(9) 0.0186(9) 0.0008(7) -0.0024(7) 0.0002(8)
C19 0.0167(9) 0.0119(8) 0.0144(8) 0.0029(7) 0.0023(7) -0.0009(7)
C20 0.0170(9) 0.0123(8) 0.0128(8) -0.0007(6) 0.0010(7) -0.0009(7)
C21 0.0160(8) 0.0124(8) 0.0118(8) -0.0006(6) -0.0011(7) -0.0017(7)
C22 0.0185(9) 0.0198(9) 0.0144(8) -0.0027(7) 0.0024(7) -0.0043(8)
C23 0.0150(9) 0.0194(9) 0.0215(9) 0.0030(7) -0.0003(7) 0.0011(8)
C24 0.0161(9) 0.0159(8) 0.0208(9) 0.0003(7) 0.0008(7) 0.0038(7)
C25 0.0268(11) 0.0231(10) 0.0352(11) -0.0010(9) 0.0027(9) 0.0073(9)
C26 0.0316(11) 0.0126(8) 0.0217(10) 0.0023(7) -0.0012(8) 0.0016(8)
C27 0.0240(10) 0.0110(8) 0.0208(9) -0.0001(7) -0.0025(7) 0.0043(7)
C28 0.0388(12) 0.0127(9) 0.0245(10) -0.0025(8) -0.0042(9) 0.0004(8)

loop_
_atom_type_symbol
_atom_type_description
_atom_type_scat_dispersion_real
_atom_type_scat_dispersion_imag
_atom_type_scat_source
C C 0.0181 0.0091
;
International Tables for Crystallography
(Vol. C, Tables 4.2.6.8 and 6.1.1.4)
;
H H 0.0000 0.0000
;
International Tables for Crystallography
(Vol. C, Table 6.1.1.4)
;
N N 0.0311 0.0180
;
International Tables for Crystallography
(Vol. C, Tables 4.2.6.8 and 6.1.1.4)
;
O O 0.0492 0.0322
;
International Tables for Crystallography
(Vol. C, Tables 4.2.6.8 and 6.1.1.4)
;

loop_
_geom_angle_atom_site_label_1
_geom_angle_atom_site_label_2
_geom_angle_atom_site_label_3
_geom_angle
C12 O1 C27 121.30(14)
C10 N4 C7 115.05(16)
C8 N5 C10 132.23(15)
C8 N5 C24 117.65(14)
C10 N5 C24 109.64(14)
C12 N6 C21 121.30(14)
C12 N6 H6 119.3
C21 N6 H6 119.3
N4 C7 C22 124.43(17)
N4 C7 H7 117.8
C22 C7 H7 117.8
O2 C8 N5 118.70(17)
O2 C8 C20 121.60(16)
N5 C8 C20 119.59(15)
C14 C9 C13 120.15(16)
C14 C9 H9 119.9
C13 C9 H9 119.9
N4 C10 C11 125.53(16)
N4 C10 N5 124.69(16)
C11 C10 N5 109.75(15)
C16 C11 C10 117.76(16)
C16 C11 C23 131.96(17)
C10 C11 C23 110.25(16)
O3 C12 O1 125.71(16)
O3 C12 N6 124.79(16)
O1 C12 N6 109.49(14)
C9 C13 C19 120.97(17)
C9 C13 H13 119.5
C19 C13 H13 119.5
C9 C14 C18 119.43(17)
C9 C14 H14 120.3
C18 C14 H14 120.3
C20 C15 H15A 109.5
C20 C15 H15B 109.5
H15A C15 H15B 109.5
C20 C15 H15C 109.5
H15A C15 H15C 109.5
H15B C15 H15C 109.5
C11 C16 C22 118.17(16)
C11 C16 H16 120.9
C22 C16 H16 120.9
C18 C17 C19 120.43(17)
C18 C17 H17 119.8
C19 C17 H17 119.8
C14 C18 C17 120.61(17)
C14 C18 H18 119.7
C17 C18 H18 119.7
C17 C19 C13 118.41(16)
C17 C19 C21 123.17(15)
C13 C19 C21 118.41(16)
C8 C20 C15 110.49(14)
C8 C20 C21 108.15(13)
C15 C20 C21 112.73(15)
C8 C20 H20 108.5
C15 C20 H20 108.5
C21 C20 H20 108.5
N6 C21 C19 112.40(15)
N6 C21 C20 112.27(14)
C19 C21 C20 111.20(14)
N6 C21 H21 106.9
C19 C21 H21 106.9
C20 C21 H21 106.9
C7 C22 C16 118.94(16)
C7 C22 H22 120.5
C16 C22 H22 120.5
C11 C23 C24 103.64(15)
C11 C23 H23A 111.0
C24 C23 H23A 111.0
C11 C23 H23B 111.0
C24 C23 H23B 111.0
H23A C23 H23B 109.0
N5 C24 C23 105.32(14)
N5 C24 H24A 110.7
C23 C24 H24A 110.7
N5 C24 H24B 110.7
C23 C24 H24B 110.7
H24A C24 H24B 108.8
C27 C25 H25A 109.5
C27 C25 H25B 109.5
H25A C25 H25B 109.5
C27 C25 H25C 109.5
H25A C25 H25C 109.5
H25B C25 H25C 109.5
C27 C26 H26A 109.5
C27 C26 H26B 109.5
H26A C26 H26B 109.5
C27 C26 H26C 109.5
H26A C26 H26C 109.5
H26B C26 H26C 109.5
O1 C27 C28 102.09(14)
O1 C27 C25 109.65(16)
C28 C27 C25 111.61(17)
O1 C27 C26 111.61(15)
C28 C27 C26 110.01(16)
C25 C27 C26 111.51(17)
C27 C28 H28A 109.5
C27 C28 H28B 109.5
H28A C28 H28B 109.5
C27 C28 H28C 109.5
H28A C28 H28C 109.5
H28B C28 H28C 109.5

loop_
_geom_bond_atom_site_label_1
_geom_bond_atom_site_label_2
_geom_bond_distance
O1 C12 1.346(2)
O1 C27 1.477(2)
O2 C8 1.227(2)
O3 C12 1.220(2)
N4 C10 1.324(2)
N4 C7 1.351(2)
N5 C8 1.370(2)
N5 C10 1.407(2)
N5 C24 1.484(2)
N6 C12 1.351(2)
N6 C21 1.461(2)
N6 H6 0.8800
C7 C22 1.375(3)
C7 H7 0.9500
C8 C20 1.515(3)
C9 C14 1.384(3)
C9 C13 1.387(3)
C9 H9 0.9500
C10 C11 1.402(2)
C11 C16 1.377(3)
C11 C23 1.497(3)
C13 C19 1.397(2)
C13 H13 0.9500
C14 C18 1.385(3)
C14 H14 0.9500
C15 C20 1.525(2)
C15 H15A 0.9800
C15 H15B 0.9800
C15 H15C 0.9800
C16 C22 1.397(3)
C16 H16 0.9500
C17 C18 1.390(3)
C17 C19 1.392(3)
C17 H17 0.9500
C18 H18 0.9500
C19 C21 1.518(2)
C20 C21 1.566(2)
C20 H20 1.0000
C21 H21 1.0000
C22 H22 0.9500
C23 C24 1.534(3)
C23 H23A 0.9900
C23 H23B 0.9900
C24 H24A 0.9900
C24 H24B 0.9900
C25 C27 1.519(3)
C25 H25A 0.9800
C25 H25B 0.9800
C25 H25C 0.9800
C26 C27 1.519(3)
C26 H26A 0.9800
C26 H26B 0.9800
C26 H26C 0.9800
C27 C28 1.518(3)
C28 H28A 0.9800
C28 H28B 0.9800
C28 H28C 0.9800

loop_
_geom_torsion_atom_site_label_1
_geom_torsion_atom_site_label_2
_geom_torsion_atom_site_label_3
_geom_torsion_atom_site_label_4
_geom_torsion
C10 N4 C7 C22 0.4(3)
C10 N5 C8 O2 -175.39(17)
C24 N5 C8 O2 13.5(2)
C10 N5 C8 C20 8.4(3)
C24 N5 C8 C20 -162.72(15)
C7 N4 C10 C11 2.8(3)
C7 N4 C10 N5 -179.01(16)
C8 N5 C10 N4 6.0(3)
C24 N5 C10 N4 177.66(16)
C8 N5 C10 C11 -175.54(17)
C24 N5 C10 C11 -3.89(19)
N4 C10 C11 C16 -3.9(3)
N5 C10 C11 C16 177.62(15)
N4 C10 C11 C23 174.31(16)
N5 C10 C11 C23 -4.1(2)
C27 O1 C12 O3 1.9(3)
C27 O1 C12 N6 -179.14(15)
C21 N6 C12 O3 2.1(3)
C21 N6 C12 O1 -176.89(15)
C14 C9 C13 C19 0.2(3)
C13 C9 C14 C18 -0.6(3)
C10 C11 C16 C22 1.8(3)
C23 C11 C16 C22 -176.02(19)
C9 C14 C18 C17 0.6(3)
C19 C17 C18 C14 -0.1(3)
C18 C17 C19 C13 -0.4(3)
C18 C17 C19 C21 178.37(16)
C9 C13 C19 C17 0.3(3)
C9 C13 C19 C21 -178.48(16)
O2 C8 C20 C15 21.1(2)
N5 C8 C20 C15 -162.81(15)
O2 C8 C20 C21 -102.74(18)
N5 C8 C20 C21 73.36(19)
C12 N6 C21 C19 135.37(16)
C12 N6 C21 C20 -98.37(18)
C17 C19 C21 N6 32.9(2)
C13 C19 C21 N6 -148.32(15)
C17 C19 C21 C20 -93.90(19)
C13 C19 C21 C20 84.85(19)
C8 C20 C21 N6 65.17(18)
C15 C20 C21 N6 -57.29(19)
C8 C20 C21 C19 -167.93(14)
C15 C20 C21 C19 69.61(18)
N4 C7 C22 C16 -2.3(3)
C11 C16 C22 C7 1.0(3)
C16 C11 C23 C24 -172.13(19)
C10 C11 C23 C24 9.95(19)
C8 N5 C24 C23 -177.03(15)
C10 N5 C24 C23 9.95(18)
C11 C23 C24 N5 -11.67(18)
C12 O1 C27 C28 -175.76(16)
C12 O1 C27 C25 65.8(2)
C12 O1 C27 C26 -58.3(2)
